data_1504895
loop_
_publ_author_name
'Matveenko, Maria'
'Banwell, Martin G.'
'Willis, Anthony C.'

_publ_section_title
;
 A chemoenzymatic total synthesis of the structure assigned to the
 alkaloid (+)-montabuphine.
;
_journal_issue 20
_journal_name_full 'Organic letters'
_journal_page_first 4693
_journal_page_last 4696
_journal_paper_doi 10.1021/ol801815k
_journal_volume 10
_journal_year 2008
_chemical_absolute_configuration syn
_chemical_compound_source local
_chemical_formula_moiety 'C17 H19 N O4'
_chemical_formula_sum 'C17 H19 N O4'
_chemical_formula_weight 301.34
_space_group_IT_number 19
_symmetry_cell_setting orthorhombic
_symmetry_space_group_name_Hall 'P 2ac 2ab'
_symmetry_space_group_name_H-M 'P 21 21 21'
_atom_sites_solution_hydrogens geom
_atom_sites_solution_primary direct
_audit_creation_date 08-06-05
_audit_creation_method CRYSTALS_ver_12.85
_audit_update_record
;
2008-06-05 - Report on C17 H19 N O4
             by Anthony C. Willis
             for   Maria Matveenko and Martin Banwell

2008-06-05 - passes checkcif tests with minor warnings  
;
_cell_angle_alpha 90
_cell_angle_beta 90
_cell_angle_gamma 90
_cell_formula_units_Z 4
_cell_length_a 10.5581(6)
_cell_length_b 10.9515(8)
_cell_length_c 12.6633(8)
_cell_measurement_reflns_used 17341
_cell_measurement_temperature 200
_cell_measurement_theta_max 25
_cell_measurement_theta_min 2.6
_cell_volume 1464.22(16)
_computing_cell_refinement 'DENZO/SCALEPACK (Otwinowski & Minor, 1997)'
_computing_data_collection 'COLLECT (Nonius, 1997-2001).'
_computing_data_reduction 'DENZO/SCALEPACK (Otwinowski & Minor, 1997)'
_computing_molecular_graphics
; 
ORTEP-II (Johnson 1976) in teXsan (MSC, 1992-1997)
;
_computing_publication_material 'CRYSTALS (Betteridge et al., 2003)'
_computing_structure_refinement 'CRYSTALS (Betteridge et al., 2003)'
_computing_structure_solution 'SIR92 (Altomare et al., 1994)'
_diffrn_ambient_temperature 200
_diffrn_measured_fraction_theta_full 0.999
_diffrn_measured_fraction_theta_max 0.999
_diffrn_measurement_device Area
_diffrn_measurement_device_type 'Nonius KappaCCD'
_diffrn_measurement_method ' \f and \w scans with CCD '
_diffrn_radiation_monochromator graphite
_diffrn_radiation_type 'Mo K\a'
_diffrn_radiation_wavelength 0.71073
_diffrn_reflns_av_R_equivalents 0.073
_diffrn_reflns_limit_h_max 11
_diffrn_reflns_limit_h_min -12
_diffrn_reflns_limit_k_max 13
_diffrn_reflns_limit_k_min -13
_diffrn_reflns_limit_l_max 15
_diffrn_reflns_limit_l_min -15
_diffrn_reflns_number 10548
_diffrn_reflns_theta_full 25.025
_diffrn_reflns_theta_max 25.025
_diffrn_reflns_theta_min 2.680
_diffrn_standards_number 0
_exptl_absorpt_coefficient_mu 0.098
_exptl_absorpt_correction_T_max 0.996
_exptl_absorpt_correction_T_min 0.821
_exptl_absorpt_correction_type multi-scan
_exptl_absorpt_process_details
;
multi-scan from symmetry-related measurements 
 Sortav (Blessing 1995, 1997)
;
_exptl_crystal_colour colourless
_exptl_crystal_density_diffrn 1.367
_exptl_crystal_density_method 'not measured'
_exptl_crystal_description plate
_exptl_crystal_F_000 640
_exptl_crystal_size_max 0.30
_exptl_crystal_size_mid 0.10
_exptl_crystal_size_min 0.04
_refine_diff_density_max 0.24
_refine_diff_density_min -0.21
_refine_ls_abs_structure_details
;
The enantiomer has been assigned by reference to an unchanging chiral
centre in the synthetic procedure.
;
_refine_ls_extinction_method None
_refine_ls_goodness_of_fit_ref 0.8184
_refine_ls_hydrogen_treatment mixed
_refine_ls_matrix_type full
_refine_ls_number_parameters 202
_refine_ls_number_reflns 1485
_refine_ls_number_restraints 0
_refine_ls_R_factor_all 0.0486
_refine_ls_R_factor_gt 0.0328
_refine_ls_shift/su_max 0.000258
_refine_ls_structure_factor_coef Fsqd
_refine_ls_weighting_details
;
 Method= Modified Sheldrick 
 w=1/[\s^2^(F^2^) + ( 0.02P)^2^ + 0.00P] 
 ,where P=(max(Fo^2^,0) + 2Fc^2^)/3 
;
_refine_ls_weighting_scheme calc
_refine_ls_wR_factor_all 0.0672
_refine_ls_wR_factor_gt 0.0635
_refine_ls_wR_factor_ref 0.0672
_reflns_limit_h_max 12
_reflns_limit_h_min 0
_reflns_limit_k_max 13
_reflns_limit_k_min 0
_reflns_limit_l_max 15
_reflns_limit_l_min 0
_reflns_number_gt 1139
_reflns_number_total 1493
_reflns_threshold_expression I>2.0\s(I)
_oxford_diffrn_Wilson_B_factor 2.81
_oxford_diffrn_Wilson_scale 1.87
_oxford_refine_ls_r_factor_ref 0.0486
_oxford_refine_ls_scale 0.733(2)
_oxford_reflns_number_all 1485
_oxford_reflns_threshold_expression_ref I>-10.0\s(I)
_oxford_structure_analysis_title '6051459 ban0813'
_cod_data_source_file ol801815k_si_002.cif
_cod_data_source_block ban0813
_cod_depositor_comments
;
The following automatic conversions were performed:

'_symmetry_cell_setting' value 'Orthorhombic' changed to
'orthorhombic' according to
/home/saulius/struct/CIF-dictionaries/cif_core.dic dictionary named
'cif_core.dic' version 2.4.1 from 2010-06-29.

Automatic conversion script
Id: cif_fix_values 1715 2011-07-08 13:25:40Z adriana 
;
_cod_original_sg_symbol_H-M 'P 21 21 21 '
_cod_database_code 1504895

loop_
_symmetry_equiv_pos_as_xyz
x,y,z
x+1/2,-y+1/2,-z
-x,y+1/2,-z+1/2
-x+1/2,-y,z+1/2

loop_
_atom_site_label
_atom_site_type_symbol
_atom_site_fract_x
_atom_site_fract_y
_atom_site_fract_z
_atom_site_U_iso_or_equiv
_atom_site_occupancy
_atom_site_adp_type
_atom_site_refinement_flags_posn
C1 C 0.7597(2) 0.7954(2) 0.6960(2) 0.0302 1.0000 Uani .
C2 C 0.7074(2) 0.9122(2) 0.74066(19) 0.0332 1.0000 Uani .
C3 C 0.6598(2) 1.0035(3) 0.6569(2) 0.0302 1.0000 Uani .
C4 C 0.7195(2) 0.9847(2) 0.54920(19) 0.0290 1.0000 Uani .
C5 C 0.6953(2) 0.8543(2) 0.51359(18) 0.0265 1.0000 Uani .
N6 N 0.75402(18) 0.82162(19) 0.41015(15) 0.0288 1.0000 Uani .
C7 C 0.6735(2) 0.7357(2) 0.34980(19) 0.0316 1.0000 Uani .
C8 C 0.6588(2) 0.6106(2) 0.39992(19) 0.0288 1.0000 Uani .
C9 C 0.5712(2) 0.5265(3) 0.3574(2) 0.0342 1.0000 Uani .
C10 C 0.5598(2) 0.4170(2) 0.4062(2) 0.0345 1.0000 Uani .
O11 O 0.48097(18) 0.32007(18) 0.38025(15) 0.0485 1.0000 Uani .
C12 C 0.4944(3) 0.2342(3) 0.4636(3) 0.0570 1.0000 Uani .
O13 O 0.59876(18) 0.27077(18) 0.52923(16) 0.0499 1.0000 Uani .
C14 C 0.6296(2) 0.3871(2) 0.4949(2) 0.0347 1.0000 Uani .
C15 C 0.7167(2) 0.4659(2) 0.5373(2) 0.0314 1.0000 Uani .
C16 C 0.7315(2) 0.5792(2) 0.48803(19) 0.0269 1.0000 Uani .
C17 C 0.8234(2) 0.6729(2) 0.53162(19) 0.0299 1.0000 Uani .
C18 C 0.8712(2) 0.7541(3) 0.44128(19) 0.0322 1.0000 Uani .
C19 C 0.7535(2) 0.7692(2) 0.59400(19) 0.0271 1.0000 Uani .
O20 O 0.81019(18) 0.96491(19) 0.79996(14) 0.0404 1.0000 Uani .
O21 O 0.52532(16) 0.99294(18) 0.64155(15) 0.0401 1.0000 Uani .
C22 C 0.4532(3) 1.0598(3) 0.7179(2) 0.0551 1.0000 Uani .
H1 H 0.776(3) 1.035(3) 0.836(2) 0.0599 1.0000 Uiso .
H11 H 0.7992 0.7396 0.7443 0.0349 1.0000 Uiso R
H21 H 0.6387 0.8921 0.7912 0.0395 1.0000 Uiso R
H31 H 0.6814 1.0888 0.6806 0.0350 1.0000 Uiso R
H41 H 0.8105 0.9974 0.5546 0.0336 1.0000 Uiso R
H42 H 0.6852 1.0430 0.4986 0.0339 1.0000 Uiso R
H51 H 0.6025 0.8418 0.5089 0.0311 1.0000 Uiso R
H71 H 0.7102 0.7264 0.2786 0.0377 1.0000 Uiso R
H72 H 0.5891 0.7748 0.3417 0.0382 1.0000 Uiso R
H91 H 0.5222 0.5462 0.2983 0.0390 1.0000 Uiso R
H121 H 0.4182 0.2329 0.5067 0.0677 1.0000 Uiso R
H122 H 0.5110 0.1514 0.4348 0.0673 1.0000 Uiso R
H151 H 0.7642 0.4447 0.5971 0.0358 1.0000 Uiso R
H171 H 0.8928 0.6337 0.5736 0.0349 1.0000 Uiso R
H181 H 0.9356 0.8137 0.4680 0.0392 1.0000 Uiso R
H182 H 0.9066 0.7065 0.3815 0.0388 1.0000 Uiso R
H221 H 0.3629 1.0492 0.7025 0.0812 1.0000 Uiso R
H222 H 0.4769 1.1474 0.7136 0.0809 1.0000 Uiso R
H223 H 0.4724 1.0286 0.7884 0.0807 1.0000 Uiso R

loop_
_atom_site_aniso_label
_atom_site_aniso_U_11
_atom_site_aniso_U_22
_atom_site_aniso_U_33
_atom_site_aniso_U_23
_atom_site_aniso_U_13
_atom_site_aniso_U_12
C1 0.0320(14) 0.0260(15) 0.0325(15) 0.0018(12) -0.0022(13) -0.0030(12)
C2 0.0340(15) 0.0380(17) 0.0278(13) -0.0027(13) 0.0008(12) -0.0050(14)
C3 0.0284(13) 0.0283(15) 0.0340(14) -0.0047(13) -0.0034(12) -0.0031(12)
C4 0.0267(14) 0.0290(15) 0.0313(14) 0.0031(12) 0.0000(12) 0.0018(13)
C5 0.0230(13) 0.0319(15) 0.0246(13) 0.0007(12) 0.0033(12) 0.0003(11)
N6 0.0260(11) 0.0335(12) 0.0269(11) -0.0024(10) 0.0015(10) 0.0032(10)
C7 0.0325(14) 0.0350(16) 0.0272(13) -0.0028(13) -0.0008(12) 0.0021(13)
C8 0.0271(13) 0.0322(15) 0.0270(14) -0.0046(13) 0.0026(12) 0.0031(12)
C9 0.0283(14) 0.0403(18) 0.0339(15) -0.0072(15) -0.0061(13) 0.0047(14)
C10 0.0286(15) 0.0317(16) 0.0434(16) -0.0091(15) -0.0030(13) -0.0008(13)
O11 0.0444(12) 0.0346(11) 0.0665(14) -0.0056(11) -0.0167(11) -0.0068(10)
C12 0.0487(19) 0.0397(19) 0.083(2) 0.000(2) -0.0149(19) -0.0126(16)
O13 0.0500(12) 0.0322(12) 0.0674(15) 0.0040(11) -0.0178(11) -0.0092(10)
C14 0.0349(16) 0.0275(15) 0.0415(16) -0.0023(14) 0.0009(14) 0.0016(13)
C15 0.0293(14) 0.0319(15) 0.0331(15) -0.0008(13) -0.0031(13) 0.0031(13)
C16 0.0223(12) 0.0303(14) 0.0282(14) -0.0041(13) 0.0019(12) 0.0022(12)
C17 0.0263(13) 0.0312(15) 0.0323(14) 0.0005(13) -0.0036(12) 0.0013(12)
C18 0.0247(13) 0.0361(17) 0.0359(15) 0.0001(14) 0.0021(12) 0.0025(13)
C19 0.0243(12) 0.0281(14) 0.0290(14) 0.0005(13) -0.0012(11) -0.0030(12)
O20 0.0426(12) 0.0434(12) 0.0352(10) -0.0123(9) -0.0092(10) 0.0047(10)
O21 0.0263(9) 0.0489(13) 0.0452(11) -0.0170(11) 0.0000(9) 0.0048(9)
C22 0.0394(17) 0.073(2) 0.0533(19) -0.0221(19) 0.0092(15) 0.0105(17)

loop_
_atom_type_symbol
_atom_type_scat_dispersion_real
_atom_type_scat_dispersion_imag
_atom_type_scat_Cromer_Mann_a1
_atom_type_scat_Cromer_Mann_b1
_atom_type_scat_Cromer_Mann_a2
_atom_type_scat_Cromer_Mann_b2
_atom_type_scat_Cromer_Mann_a3
_atom_type_scat_Cromer_Mann_b3
_atom_type_scat_Cromer_Mann_a4
_atom_type_scat_Cromer_Mann_b4
_atom_type_scat_Cromer_Mann_c
_atom_type_scat_source
C 0.0033 0.0016 2.3100 20.8439 1.0200 10.2075 1.5886 0.5687 0.8650 51.6512 0.2156 'International Tables Vol C 4.2.6.8 and 6.1.1.4'
H 0.0000 0.0000 0.4930 10.5109 0.3229 26.1257 0.1402 3.1424 0.0408 57.7998 0.0030 'International Tables Vol C 4.2.6.8 and 6.1.1.4'
N 0.0061 0.0033 12.2126 0.0057 3.1322 9.8933 2.0125 28.9975 1.1663 0.5826 -11.5290 'International Tables Vol C 4.2.6.8 and 6.1.1.4'
O 0.0106 0.0060 3.0485 13.2771 2.2868 5.7011 1.5463 0.3239 0.8670 32.9089 0.2508 'International Tables Vol C 4.2.6.8 and 6.1.1.4'

loop_
_geom_angle_atom_site_label_1
_geom_angle_atom_site_label_2
_geom_angle_atom_site_label_3
_geom_angle
_geom_angle_publ_flag
C2 C1 C19 122.2(2) yes
C2 C1 H11 117.4 no
C19 C1 H11 120.4 no
C1 C2 C3 114.3(2) yes
C1 C2 O20 105.1(2) yes
C3 C2 O20 110.1(2) yes
C1 C2 H21 108.8 no
C3 C2 H21 110.5 no
O20 C2 H21 107.7 no
C2 C3 C4 113.3(2) yes
C2 C3 O21 111.3(2) yes
C4 C3 O21 106.1(2) yes
C2 C3 H31 108.9 no
C4 C3 H31 107.5 no
O21 C3 H31 109.7 no
C3 C4 C5 108.9(2) yes
C3 C4 H41 109.1 no
C5 C4 H41 108.7 no
C3 C4 H42 110.4 no
C5 C4 H42 111.0 no
H41 C4 H42 108.6 no
C4 C5 N6 114.6(2) yes
C4 C5 C19 108.1(2) yes
N6 C5 C19 105.95(19) yes
C4 C5 H51 108.3 no
N6 C5 H51 109.0 no
C19 C5 H51 110.9 no
C5 N6 C7 111.51(19) yes
C5 N6 C18 103.36(18) yes
C7 N6 C18 107.27(19) yes
N6 C7 C8 114.6(2) yes
N6 C7 H71 108.2 no
C8 C7 H71 109.2 no
N6 C7 H72 107.1 no
C8 C7 H72 109.9 no
H71 C7 H72 107.6 no
C7 C8 C9 119.8(2) yes
C7 C8 C16 119.9(2) yes
C9 C8 C16 120.3(2) yes
C8 C9 C10 117.5(2) yes
C8 C9 H91 121.2 no
C10 C9 H91 121.3 no
C9 C10 O11 128.5(2) yes
C9 C10 C14 122.2(3) yes
O11 C10 C14 109.3(2) yes
C10 O11 C12 105.7(2) yes
O11 C12 O13 108.7(2) yes
O11 C12 H121 110.1 no
O13 C12 H121 108.2 no
O11 C12 H122 110.5 no
O13 C12 H122 109.4 no
H121 C12 H122 109.9 no
C12 O13 C14 104.8(2) yes
O13 C14 C10 110.4(2) yes
O13 C14 C15 127.9(2) yes
C10 C14 C15 121.7(3) yes
C14 C15 C16 117.3(2) yes
C14 C15 H151 121.3 no
C16 C15 H151 121.4 no
C15 C16 C8 120.9(2) yes
C15 C16 C17 120.7(2) yes
C8 C16 C17 118.4(2) yes
C16 C17 C18 109.35(19) yes
C16 C17 C19 110.51(19) yes
C18 C17 C19 98.4(2) yes
C16 C17 H171 111.8 no
C18 C17 H171 113.8 no
C19 C17 H171 112.3 no
C17 C18 N6 102.17(18) yes
C17 C18 H181 110.4 no
N6 C18 H181 109.2 no
C17 C18 H182 112.8 no
N6 C18 H182 111.7 no
H181 C18 H182 110.2 no
C5 C19 C17 106.1(2) yes
C5 C19 C1 123.0(2) yes
C17 C19 C1 129.6(2) yes
C2 O20 H1 106.2(18) no
C3 O21 C22 113.1(2) yes
O21 C22 H221 108.8 no
O21 C22 H222 108.9 no
H221 C22 H222 110.4 no
O21 C22 H223 109.2 no
H221 C22 H223 109.9 no
H222 C22 H223 109.6 no

loop_
_geom_bond_atom_site_label_1
_geom_bond_atom_site_label_2
_geom_bond_distance
_geom_bond_publ_flag
C1 C2 1.504(3) yes
C1 C19 1.324(3) yes
C1 H11 0.960 no
C2 C3 1.541(3) yes
C2 O20 1.441(3) yes
C2 H21 0.992 no
C3 C4 1.516(3) yes
C3 O21 1.438(3) yes
C3 H31 1.007 no
C4 C5 1.520(3) yes
C4 H41 0.973 no
C4 H42 0.974 no
C5 N6 1.493(3) yes
C5 C19 1.511(3) yes
C5 H51 0.991 no
N6 C7 1.481(3) yes
N6 C18 1.494(3) yes
C7 C8 1.518(4) yes
C7 H71 0.987 no
C7 H72 0.994 no
C8 C9 1.411(4) yes
C8 C16 1.397(3) yes
C9 C10 1.354(4) yes
C9 H91 0.935 no
C10 O11 1.389(3) yes
C10 C14 1.383(4) yes
O11 C12 1.421(4) yes
C12 O13 1.438(3) yes
C12 H121 0.973 no
C12 H122 0.992 no
O13 C14 1.385(3) yes
C14 C15 1.371(3) yes
C15 C16 1.398(3) yes
C15 H151 0.938 no
C16 C17 1.516(3) yes
C17 C18 1.534(3) yes
C17 C19 1.510(3) yes
C17 H171 1.002 no
C18 H181 1.001 no
C18 H182 0.992 no
O20 H1 0.96(3) no
O21 C22 1.432(3) yes
C22 H221 0.980 no
C22 H222 0.993 no
C22 H223 0.978 no

loop_
_geom_contact_atom_site_label_1
_geom_contact_atom_site_label_2
_geom_contact_distance
_geom_contact_site_symmetry_2
_geom_contact_publ_flag
O11 C7 3.464(3) 3_645 no
O13 C4 3.392(3) 1_545 no
O13 C3 3.405(4) 1_545 no
O13 O21 3.447(3) 1_545 no
O20 N6 2.806(3) 4_675 no
O20 C4 3.219(3) 4_675 no
O20 C7 3.343(3) 4_675 no
O20 C5 3.353(3) 4_675 no
O20 C9 3.402(3) 2_566 no
O21 C18 3.327(4) 2_466 no
O21 C12 3.488(4) 1_565 no
O21 C17 3.557(3) 2_466 no
O21 C16 3.597(3) 2_466 no
C1 C22 3.592(4) 3_646 no

loop_
_geom_hbond_atom_site_label_D
_geom_hbond_atom_site_label_H
_geom_hbond_atom_site_label_A
_geom_hbond_site_symmetry_A
_geom_hbond_angle_DHA
_geom_hbond_distance_DH
_geom_hbond_distance_HA
_geom_hbond_distance_DA
_geom_hbond_publ_flag
O20 H1 N6 4_675 167(3) 0.96(3) 1.86(3) 2.806(4) no

loop_
_geom_torsion_atom_site_label_1
_geom_torsion_atom_site_label_2
_geom_torsion_atom_site_label_3
_geom_torsion_atom_site_label_4
_geom_torsion
_geom_torsion_publ_flag
O11 C10 C9 C8 179.8(2) no
O11 C10 C14 O13 0.0(3) no
O11 C10 C14 C15 179.2(2) no
O11 C12 O13 C14 10.3(3) no
O13 C12 O11 C10 -10.4(3) no
O13 C14 C10 C9 179.4(2) no
O13 C14 C15 C16 179.7(2) no
O20 C2 C1 C19 -127.2(2) no
O20 C2 C3 O21 -145.6(2) no
O20 C2 C3 C4 94.9(2) no
O21 C3 C2 C1 96.3(2) no
O21 C3 C4 C5 -65.8(3) no
N6 C5 C4 C3 -177.5(2) no
N6 C5 C19 C1 156.1(2) no
N6 C5 C19 C17 -11.5(2) no
N6 C7 C8 C9 171.6(2) no
N6 C7 C8 C16 -8.2(3) no
N6 C18 C17 C16 67.0(2) no
N6 C18 C17 C19 -48.3(2) no
C1 C2 C3 C4 -23.1(3) no
C1 C19 C5 C4 32.8(3) no
C1 C19 C17 C16 115.4(3) no
C1 C19 C17 C18 -130.2(2) no
C2 C1 C19 C5 0.8(3) no
C2 C1 C19 C17 165.2(2) no
C2 C3 O21 C22 83.2(3) no
C2 C3 C4 C5 56.6(2) no
C3 C2 C1 C19 -6.3(3) no
C3 C4 C5 C19 -59.6(2) no
C4 C3 O21 C22 -153.2(2) no
C4 C5 N6 C7 -145.2(2) no
C4 C5 N6 C18 99.9(2) no
C4 C5 C19 C17 -134.8(2) no
C5 N6 C7 C8 -65.9(2) no
C5 N6 C18 C17 42.5(2) no
C5 C19 C17 C16 -78.1(2) no
C5 C19 C17 C18 36.2(2) no
C7 N6 C5 C19 95.7(2) no
C7 N6 C18 C17 -75.4(2) no
C7 C8 C9 C10 -178.7(2) no
C7 C8 C16 C15 178.1(2) no
C7 C8 C16 C17 0.4(3) no
C8 C7 N6 C18 46.6(2) no
C8 C9 C10 C14 0.5(4) no
C8 C16 C15 C14 0.8(3) no
C8 C16 C17 C18 -30.5(3) no
C8 C16 C17 C19 76.7(3) no
C9 C8 C16 C15 -1.7(3) no
C9 C8 C16 C17 -179.4(2) no
C9 C10 O11 C12 -172.9(3) no
C9 C10 C14 C15 -1.5(4) no
C10 C9 C8 C16 1.0(3) no
C10 C14 O13 C12 -6.4(3) no
C10 C14 C15 C16 0.8(3) no
C12 O11 C10 C14 6.4(3) no
C12 O13 C14 C15 174.6(3) no
C14 C15 C16 C17 178.4(2) no
C15 C16 C17 C18 151.8(2) no
C15 C16 C17 C19 -101.0(2) no
C18 N6 C5 C19 -19.3(2) no

loop_
_cod_related_entry_id
_cod_related_entry_code
_cod_related_entry_database
1 30651502 ChemSpider
